data_2216662
loop_
_publ_author_name
'S. Natarajan'
'G. Shanmugam'
'S. A. Martin Britto Dhas'
'S. Athimoolam'

_publ_section_title
;<i>catena</i>-Poly[[[triaquacalcium(II)]-di-\m-glycine-\k^4^<i>O</i>:<i>O</i>']
 diiodide]
;
_journal_coeditor_code NC2061
_journal_issue 12
_journal_name_full 'Acta Crystallographica Section E'
_journal_page_first m2897
_journal_page_last m2898
_journal_paper_doi 10.1107/S1600536807051884
_journal_volume 63
_journal_year 2007
_chemical_formula_iupac '[Ca (C2 H5 N O2)2 (H2 O)3] I2'
_chemical_formula_moiety 'C4 H16 Ca N2 O7 2+, 2(I -)'
_chemical_formula_sum 'C4 H16 Ca I2 N2 O7'
_chemical_formula_weight 498.07
_chemical_name_common 'Bis(glycine) calcium(II) diiodide trihydrate'
_chemical_name_systematic
;
catena-Poly[[[triaquacalcium(II)]-di-\m-glycine-\k^4^O:O'] diiodide]
;
_space_group_IT_number 29
_symmetry_cell_setting orthorhombic
_symmetry_space_group_name_Hall 'P 2c -2ac'
_symmetry_space_group_name_H-M 'P c a 21'
_atom_sites_solution_hydrogens geom
_atom_sites_solution_primary direct
_atom_sites_solution_secondary difmap
_audit_creation_method SHELXTL/PC
_cell_angle_alpha 90.00
_cell_angle_beta 90.00
_cell_angle_gamma 90.00
_cell_formula_units_Z 8
_cell_length_a 13.065(8)
_cell_length_b 9.861(4)
_cell_length_c 22.731(9)
_cell_measurement_reflns_used 25
_cell_measurement_temperature 293(2)
_cell_measurement_theta_max 12.87
_cell_measurement_theta_min 10.39
_cell_volume 2929(2)
_computing_cell_refinement 'CAD-4 EXPRESS (Enraf--Nonius, 1994)'
_computing_data_collection 'CAD-4 EXPRESS (Enraf--Nonius, 1994)'
_computing_data_reduction 'XCAD4 (Harms & Wocadlo, 1995)'
_computing_molecular_graphics
;
ORTEP-3 (Farrugia, 1997) and PLATON (Spek, 2003)
;
_computing_publication_material 'SHELXTL/PC (Bruker, 2000)'
_computing_structure_refinement 'SHELXTL/PC (Bruker, 2000)'
_computing_structure_solution 'SHELXTL/PC (Bruker, 2000)'
_diffrn_ambient_temperature 293(2)
_diffrn_measured_fraction_theta_full 0.999
_diffrn_measured_fraction_theta_max 0.999
_diffrn_measurement_device_type 'Nonius MACH-3 sealed-tube'
_diffrn_measurement_method \w-2\q
_diffrn_radiation_monochromator graphite
_diffrn_radiation_source 'fine-focus sealed tube'
_diffrn_radiation_type MoK\a
_diffrn_radiation_wavelength 0.71073
_diffrn_reflns_av_R_equivalents 0.0000
_diffrn_reflns_av_sigmaI/netI 0.0120
_diffrn_reflns_limit_h_max 11
_diffrn_reflns_limit_h_min 0
_diffrn_reflns_limit_k_max 15
_diffrn_reflns_limit_k_min 0
_diffrn_reflns_limit_l_max 27
_diffrn_reflns_limit_l_min -1
_diffrn_reflns_number 2784
_diffrn_reflns_theta_full 25.0
_diffrn_reflns_theta_max 24.97
_diffrn_reflns_theta_min 2.07
_diffrn_standards_interval_time 60
_diffrn_standards_number 3
_exptl_absorpt_coefficient_mu 4.664
_exptl_absorpt_correction_T_max 0.4738
_exptl_absorpt_correction_T_min 0.3374
_exptl_absorpt_correction_type psi-scan
_exptl_absorpt_process_details '(North <i>et al.</i>,  1968)'
_exptl_crystal_colour colourless
_exptl_crystal_density_diffrn 2.259
_exptl_crystal_density_meas 2.24(2)
_exptl_crystal_density_method
;
flotation in a mixture of carbon tetrachloride and bromoform
;
_exptl_crystal_description block
_exptl_crystal_F_000 1888
_exptl_crystal_size_max 0.24
_exptl_crystal_size_mid 0.19
_exptl_crystal_size_min 0.15
_refine_diff_density_max 0.930
_refine_diff_density_min -0.423
_refine_ls_abs_structure_details 'Flack (1983), 135 Friedel pairs'
_refine_ls_abs_structure_Flack 0.02(3)
_refine_ls_extinction_coef 0.00170(7)
_refine_ls_extinction_expression Fc^*^=kFc[1+0.001xFc^2^\l^3^/sin(2\q)]^-1/4^
_refine_ls_extinction_method 'SHELXTL/PC (Bruker, 2000)'
_refine_ls_goodness_of_fit_ref 1.110
_refine_ls_hydrogen_treatment mixed
_refine_ls_matrix_type full
_refine_ls_number_parameters 342
_refine_ls_number_reflns 2784
_refine_ls_number_restraints 19
_refine_ls_restrained_S_all 1.109
_refine_ls_R_factor_all 0.0283
_refine_ls_R_factor_gt 0.0202
_refine_ls_shift/su_max 0.001
_refine_ls_shift/su_mean 0.000
_refine_ls_structure_factor_coef Fsqd
_refine_ls_weighting_details 'calc w=1/[\s^2^(Fo^2^)+(0.0312P)^2^+1.5679P] where P=(Fo^2^+2Fc^2^)/3'
_refine_ls_weighting_scheme calc
_refine_ls_wR_factor_gt 0.0544
_refine_ls_wR_factor_ref 0.0569
_reflns_number_gt 2406
_reflns_number_total 2784
_reflns_threshold_expression I>2\s(I)
_cod_data_source_file nc2061.cif
_cod_data_source_block I
_cod_database_code 2216662
_cod_database_fobs_code 2216662

loop_
_symmetry_equiv_pos_as_xyz
'x, y, z'
'-x, -y, z+1/2'
'-x+1/2, y, z+1/2'
'x+1/2, -y, z'

loop_
_atom_site_type_symbol
_atom_site_label
_atom_site_fract_x
_atom_site_fract_y
_atom_site_fract_z
_atom_site_U_iso_or_equiv
_atom_site_adp_type
_atom_site_calc_flag
_atom_site_refinement_flags
_atom_site_occupancy
Ca Ca1 0.35756(8) 0.41229(10) -0.39714(7) 0.0216(2) Uani d . 1
Ca Ca2 0.41323(8) 0.90112(10) -0.40719(6) 0.0202(2) Uani d . 1
C C1 0.3206(4) 0.6346(6) -0.4993(3) 0.0217(12) Uani d . 1
C C2 0.2920(5) 0.6822(5) -0.5600(3) 0.0288(16) Uani d . 1
H H2A 0.3125 0.6145 -0.5886 0.035 Uiso calc R 1
H H2B 0.2183 0.6927 -0.5624 0.035 Uiso calc R 1
C C3 0.3316(4) 0.1391(6) -0.4988(3) 0.0227(13) Uani d . 1
C C4 0.3037(5) 0.1800(5) -0.5612(3) 0.0288(16) Uani d . 1
H H4A 0.3312 0.1144 -0.5887 0.035 Uiso calc R 1
H H4B 0.2298 0.1813 -0.5655 0.035 Uiso calc R 1
C C5 0.4259(4) 0.1518(6) -0.3058(3) 0.0202(12) Uani d . 1
C C6 0.4047(5) 0.1935(5) -0.2419(3) 0.0255(13) Uani d . 1
H H6A 0.3316 0.2048 -0.2359 0.031 Uiso calc R 1
H H6B 0.4288 0.1235 -0.2153 0.031 Uiso calc R 1
C C7 0.4335(4) 0.6509(6) -0.3023(3) 0.0221(13) Uani d . 1
C C8 0.4128(5) 0.6959(5) -0.2390(3) 0.0251(13) Uani d . 1
H H8A 0.3397 0.7017 -0.2323 0.030 Uiso calc R 1
H H8B 0.4412 0.6303 -0.2117 0.030 Uiso calc R 1
N N1 0.3420(4) 0.8134(4) -0.5744(3) 0.0296(12) Uani d . 1
H H1A 0.3252 0.8749 -0.5474 0.044 Uiso calc R 1
H H1B 0.3212 0.8414 -0.6096 0.044 Uiso calc R 1
H H1C 0.4096 0.8025 -0.5747 0.044 Uiso calc R 1
N N2 0.3458(4) 0.3167(4) -0.5744(3) 0.0292(12) Uani d . 1
H H2C 0.3247 0.3753 -0.5472 0.044 Uiso calc R 1
H H2D 0.3241 0.3435 -0.6097 0.044 Uiso calc R 1
H H2E 0.4139 0.3131 -0.5742 0.044 Uiso calc R 1
N N3 0.4583(4) 0.3227(4) -0.2296(3) 0.0288(12) Uani d . 1
H H3A 0.5256 0.3097 -0.2318 0.043 Uiso calc R 1
H H3B 0.4420 0.3513 -0.1937 0.043 Uiso calc R 1
H H3C 0.4396 0.3846 -0.2560 0.043 Uiso calc R 1
N N4 0.4604(5) 0.8292(4) -0.2294(3) 0.0293(12) Uani d . 1
H H4C 0.5281 0.8213 -0.2319 0.044 Uiso calc R 1
H H4D 0.4435 0.8598 -0.1939 0.044 Uiso calc R 1
H H4E 0.4383 0.8870 -0.2567 0.044 Uiso calc R 1
O O1 0.3517(4) 0.7195(4) -0.4632(2) 0.0355(10) Uani d . 1
O O2 0.3073(3) 0.5119(4) -0.4883(2) 0.0301(10) Uani d . 1
O O3 0.3535(4) 0.2306(4) -0.4641(2) 0.0361(10) Uani d . 1
O O4 0.3284(3) 0.0146(4) -0.4867(2) 0.0290(10) Uani d . 1
O O5 0.4493(3) 0.2426(4) -0.34088(18) 0.0283(9) Uani d . 1
O O6 0.4156(3) 0.0272(4) -0.31733(19) 0.0291(10) Uani d . 1
O O7 0.4621(4) 0.7375(4) -0.33814(19) 0.0357(10) Uani d . 1
O O8 0.4172(3) 0.5275(4) -0.3127(2) 0.0321(10) Uani d . 1
I I1 0.32577(3) 0.93569(4) -0.721030(18) 0.03548(13) Uani d . 1
I I2 0.32429(3) 0.44141(4) -0.721120(18) 0.03469(12) Uani d . 1
I I3 0.43649(3) 0.42713(4) -0.079737(17) 0.03247(12) Uani d . 1
I I4 0.43004(3) 0.93532(4) -0.079283(19) 0.03562(12) Uani d . 1
O O1W 0.5271(4) 0.4429(6) -0.4352(2) 0.0472(13) Uani d D 1
O O2W 0.2138(4) 0.2778(6) -0.3631(3) 0.0565(15) Uani d D 1
O O3W 0.2119(3) 0.5782(5) -0.3679(2) 0.0352(10) Uani d D 1
O O4W 0.2409(3) 0.8749(5) -0.3696(2) 0.0381(10) Uani d D 1
O O5W 0.5691(4) 0.8135(5) -0.4583(3) 0.0502(14) Uani d D 1
O O6W 0.5463(3) 1.0843(4) -0.4229(2) 0.0307(10) Uani d D 1
H H1W 0.531(8) 0.492(11) -0.469(3) 0.15(5) Uiso d D 1
H H2W 0.579(4) 0.437(7) -0.412(3) 0.06(2) Uiso d D 1
H H3W 0.175(5) 0.263(9) -0.395(3) 0.07(3) Uiso d D 1
H H4W 0.184(6) 0.324(8) -0.334(3) 0.09(4) Uiso d D 1
H H5W 0.198(6) 0.548(7) -0.329(2) 0.06(2) Uiso d D 1
H H6W 0.219(6) 0.669(4) -0.365(3) 0.05(2) Uiso d D 1
H H7W 0.182(5) 0.894(10) -0.392(4) 0.12(4) Uiso d D 1
H H8W 0.220(5) 0.911(7) -0.335(2) 0.05(2) Uiso d D 1
H H9W 0.563(10) 0.808(10) -0.498(2) 0.16(6) Uiso d D 1
H H10W 0.565(5) 0.721(4) -0.455(4) 0.05(2) Uiso d D 1
H H11W 0.546(5) 1.100(7) -0.460(2) 0.05(2) Uiso d D 1
H H12W 0.518(5) 1.162(5) -0.405(3) 0.05(2) Uiso d D 1

loop_
_atom_site_aniso_label
_atom_site_aniso_U_11
_atom_site_aniso_U_22
_atom_site_aniso_U_33
_atom_site_aniso_U_12
_atom_site_aniso_U_13
_atom_site_aniso_U_23
Ca1 0.0268(5) 0.0221(5) 0.0158(5) -0.0007(4) -0.0028(5) -0.0002(5)
Ca2 0.0252(5) 0.0184(5) 0.0172(5) -0.0015(4) -0.0024(5) 0.0002(5)
C1 0.025(3) 0.019(3) 0.022(3) 0.002(2) -0.002(2) -0.001(3)
C2 0.033(3) 0.025(3) 0.029(4) -0.005(2) -0.008(3) 0.001(2)
C3 0.026(3) 0.023(3) 0.019(3) 0.006(2) 0.000(2) 0.000(3)
C4 0.031(3) 0.028(3) 0.028(4) -0.005(2) -0.005(3) -0.001(2)
C5 0.020(3) 0.018(3) 0.023(3) 0.005(2) -0.008(2) 0.000(2)
C6 0.036(3) 0.022(3) 0.019(3) 0.002(2) 0.004(3) -0.004(2)
C7 0.025(3) 0.017(3) 0.024(4) 0.007(2) -0.010(3) 0.000(3)
C8 0.029(3) 0.022(3) 0.024(4) 0.002(2) 0.000(3) -0.006(2)
N1 0.043(3) 0.020(2) 0.026(3) -0.0022(18) -0.004(3) 0.004(2)
N2 0.046(3) 0.023(3) 0.019(3) -0.0089(19) -0.002(3) 0.002(2)
N3 0.048(3) 0.024(3) 0.014(3) -0.006(2) -0.003(3) -0.001(2)
N4 0.049(3) 0.021(2) 0.017(3) -0.003(2) -0.003(3) -0.001(2)
O1 0.057(3) 0.028(2) 0.022(2) -0.004(2) -0.009(2) -0.004(2)
O2 0.045(2) 0.018(2) 0.028(2) -0.0014(18) -0.0062(19) 0.0009(19)
O3 0.061(3) 0.026(2) 0.021(2) 0.006(2) -0.006(2) -0.006(2)
O4 0.038(2) 0.021(2) 0.028(3) 0.0011(16) -0.0073(19) 0.0024(19)
O5 0.048(2) 0.021(2) 0.016(2) 0.0006(18) -0.0002(19) -0.0008(17)
O6 0.043(2) 0.022(2) 0.023(2) -0.0017(18) -0.0002(19) -0.0042(18)
O7 0.064(3) 0.022(2) 0.021(2) -0.001(2) -0.002(2) 0.0025(18)
O8 0.043(2) 0.024(2) 0.029(3) -0.0011(18) -0.006(2) -0.005(2)
I1 0.0308(2) 0.0491(3) 0.0266(2) -0.00419(16) -0.00330(18) 0.0049(2)
I2 0.0313(2) 0.0459(2) 0.0269(2) -0.00344(15) -0.00259(17) 0.0064(2)
I3 0.0314(2) 0.0413(2) 0.0248(2) 0.00207(15) -0.00133(19) -0.0039(2)
I4 0.0296(2) 0.0507(3) 0.0265(2) 0.00068(16) -0.0012(2) -0.0064(2)
O1W 0.032(3) 0.085(4) 0.024(2) -0.002(2) -0.005(2) 0.012(3)
O2W 0.046(3) 0.058(3) 0.065(4) -0.018(3) 0.015(3) -0.009(3)
O3W 0.037(2) 0.038(2) 0.030(3) 0.0003(19) 0.002(2) 0.006(2)
O4W 0.031(2) 0.055(3) 0.028(3) 0.000(2) 0.001(2) -0.007(2)
O5W 0.049(3) 0.049(3) 0.053(4) 0.008(2) 0.004(3) -0.016(3)
O6W 0.033(2) 0.033(2) 0.026(3) 0.0022(17) 0.0013(18) -0.003(2)

loop_
_atom_type_symbol
_atom_type_description
_atom_type_scat_dispersion_real
_atom_type_scat_dispersion_imag
_atom_type_scat_source
C C 0.0033 0.0016 'International Tables Vol C Tables 4.2.6.8 and 6.1.1.4'
H H 0.0000 0.0000 'International Tables Vol C Tables 4.2.6.8 and 6.1.1.4'
N N 0.0061 0.0033 'International Tables Vol C Tables 4.2.6.8 and 6.1.1.4'
O O 0.0106 0.0060 'International Tables Vol C Tables 4.2.6.8 and 6.1.1.4'
Ca Ca 0.2262 0.3064 'International Tables Vol C Tables 4.2.6.8 and 6.1.1.4'
I I -0.4742 1.8119 'International Tables Vol C Tables 4.2.6.8 and 6.1.1.4'

loop_
_geom_angle_atom_site_label_1
_geom_angle_atom_site_label_2
_geom_angle_atom_site_label_3
_geom_angle_site_symmetry_1
_geom_angle_site_symmetry_3
_geom_angle
O3 Ca1 O8 . . 154.10(16)
O3 Ca1 O2 . . 75.24(15)
O8 Ca1 O2 . . 126.78(14)
O3 Ca1 O1W . . 83.28(18)
O8 Ca1 O1W . . 85.87(17)
O2 Ca1 O1W . . 83.63(17)
O3 Ca1 O5 . . 80.00(15)
O8 Ca1 O5 . . 74.94(14)
O2 Ca1 O5 . . 151.50(15)
O1W Ca1 O5 . . 79.64(17)
O3 Ca1 O2W . . 76.9(2)
O8 Ca1 O2W . . 105.0(2)
O2 Ca1 O2W . . 106.8(2)
O1W Ca1 O2W . . 154.1(2)
O5 Ca1 O2W . . 80.62(19)
O3 Ca1 O3W . . 129.02(16)
O8 Ca1 O3W . . 74.37(16)
O2 Ca1 O3W . . 76.21(15)
O1W Ca1 O3W . . 133.69(17)
O5 Ca1 O3W . . 131.48(15)
O2W Ca1 O3W . . 72.24(18)
O7 Ca2 O1 . . 86.05(16)
O7 Ca2 O6 . 1_565 77.39(15)
O1 Ca2 O6 . 1_565 150.14(16)
O7 Ca2 O4 . 1_565 162.50(15)
O1 Ca2 O4 . 1_565 77.75(15)
O6 Ca2 O4 1_565 1_565 114.06(15)
O7 Ca2 O4W . . 86.73(17)
O1 Ca2 O4W . . 77.96(16)
O6 Ca2 O4W 1_565 . 76.46(16)
O4 Ca2 O4W 1_565 . 83.48(16)
O7 Ca2 O5W . . 81.4(2)
O1 Ca2 O5W . . 76.25(17)
O6 Ca2 O5W 1_565 . 124.48(18)
O4 Ca2 O5W 1_565 . 100.82(19)
O4W Ca2 O5W . . 152.23(17)
O7 Ca2 O6W . . 113.54(15)
O1 Ca2 O6W . . 134.82(16)
O6 Ca2 O6W 1_565 . 74.98(15)
O4 Ca2 O6W 1_565 . 83.00(14)
O4W Ca2 O6W . . 139.82(16)
O5W Ca2 O6W . . 67.76(16)
O1 C1 O2 . . 124.6(6)
O1 C1 C2 . . 118.5(5)
O2 C1 C2 . . 116.8(5)
N1 C2 C1 . . 111.4(5)
N1 C2 H2A . . 109.4
C1 C2 H2A . . 109.4
N1 C2 H2B . . 109.4
C1 C2 H2B . . 109.4
H2A C2 H2B . . 108.0
O3 C3 O4 . . 125.6(6)
O3 C3 C4 . . 117.3(5)
O4 C3 C4 . . 117.0(5)
N2 C4 C3 . . 109.9(5)
N2 C4 H4A . . 109.7
C3 C4 H4A . . 109.7
N2 C4 H4B . . 109.7
C3 C4 H4B . . 109.7
H4A C4 H4B . . 108.2
O5 C5 O6 . . 126.6(6)
O5 C5 C6 . . 117.4(5)
O6 C5 C6 . . 115.9(5)
N3 C6 C5 . . 108.9(5)
N3 C6 H6A . . 109.9
C5 C6 H6A . . 109.9
N3 C6 H6B . . 109.9
C5 C6 H6B . . 109.9
H6A C6 H6B . . 108.3
O7 C7 O8 . . 126.5(6)
O7 C7 C8 . . 118.1(5)
O8 C7 C8 . . 115.4(5)
N4 C8 C7 . . 109.0(5)
N4 C8 H8A . . 109.9
C7 C8 H8A . . 109.9
N4 C8 H8B . . 109.9
C7 C8 H8B . . 109.9
H8A C8 H8B . . 108.3
C2 N1 H1A . . 109.5
C2 N1 H1B . . 109.5
H1A N1 H1B . . 109.5
C2 N1 H1C . . 109.5
H1A N1 H1C . . 109.5
H1B N1 H1C . . 109.5
C4 N2 H2C . . 109.5
C4 N2 H2D . . 109.5
H2C N2 H2D . . 109.5
C4 N2 H2E . . 109.5
H2C N2 H2E . . 109.5
H2D N2 H2E . . 109.5
C6 N3 H3A . . 109.5
C6 N3 H3B . . 109.5
H3A N3 H3B . . 109.5
C6 N3 H3C . . 109.5
H3A N3 H3C . . 109.5
H3B N3 H3C . . 109.5
C8 N4 H4C . . 109.5
C8 N4 H4D . . 109.5
H4C N4 H4D . . 109.5
C8 N4 H4E . . 109.5
H4C N4 H4E . . 109.5
H4D N4 H4E . . 109.5
C1 O1 Ca2 . . 171.5(4)
C1 O2 Ca1 . . 122.3(4)
C3 O3 Ca1 . . 167.8(4)
C3 O4 Ca2 . 1_545 127.1(4)
C5 O5 Ca1 . . 135.8(4)
C5 O6 Ca2 . 1_545 133.1(4)
C7 O7 Ca2 . . 146.6(4)
C7 O8 Ca1 . . 132.4(4)
Ca1 O1W H1W . . 115(7)
Ca1 O1W H2W . . 121(5)
H1W O1W H2W . . 120(7)
Ca1 O2W H3W . . 106(5)
Ca1 O2W H4W . . 107(6)
H3W O2W H4W . . 116(7)
Ca1 O3W H5W . . 100(4)
Ca1 O3W H6W . . 125(5)
H5W O3W H6W . . 105(6)
Ca2 O4W H7W . . 123(6)
Ca2 O4W H8W . . 123(5)
H7W O4W H8W . . 99(6)
Ca2 O5W H9W . . 114(8)
Ca2 O5W H10W . . 106(5)
H9W O5W H10W . . 90(6)
Ca2 O6W H11W . . 105(5)
Ca2 O6W H12W . . 105(4)
H11W O6W H12W . . 106(6)

loop_
_geom_bond_atom_site_label_1
_geom_bond_atom_site_label_2
_geom_bond_site_symmetry_2
_geom_bond_distance
_geom_bond_publ_flag
Ca1 O3 . 2.352(4) y
Ca1 O8 . 2.362(5) y
Ca1 O2 . 2.386(5) y
Ca1 O1W . 2.397(5) y
Ca1 O5 . 2.423(4) y
Ca1 O2W . 2.427(5) y
Ca1 O3W . 2.596(5) y
Ca2 O7 . 2.339(4) y
Ca2 O1 . 2.340(4) y
Ca2 O6 1_565 2.391(4) y
Ca2 O4 1_565 2.398(4) y
Ca2 O4W . 2.423(5) y
Ca2 O5W . 2.499(6) y
Ca2 O6W . 2.533(5) y
C1 O1 . 1.240(7) y
C1 O2 . 1.248(7) y
C1 C2 . 1.505(9) ?
C2 N1 . 1.485(7) y
C2 H2A . 0.9700 ?
C2 H2B . 0.9700 ?
C3 O3 . 1.231(7) y
C3 O4 . 1.259(7) y
C3 C4 . 1.519(9) ?
C4 N2 . 1.486(7) y
C4 H4A . 0.9700 ?
C4 H4B . 0.9700 ?
C5 O5 . 1.237(7) y
C5 O6 . 1.264(7) y
C5 C6 . 1.535(8) ?
C6 N3 . 1.481(7) y
C6 H6A . 0.9700 ?
C6 H6B . 0.9700 ?
C7 O7 . 1.239(8) y
C7 O8 . 1.258(7) y
C7 C8 . 1.529(9) ?
C8 N4 . 1.469(7) y
C8 H8A . 0.9700 ?
C8 H8B . 0.9700 ?
N1 H1A . 0.8900 ?
N1 H1B . 0.8900 ?
N1 H1C . 0.8900 ?
N2 H2C . 0.8900 ?
N2 H2D . 0.8900 ?
N2 H2E . 0.8900 ?
N3 H3A . 0.8900 ?
N3 H3B . 0.8900 ?
N3 H3C . 0.8900 ?
N4 H4C . 0.8900 ?
N4 H4D . 0.8900 ?
N4 H4E . 0.8900 ?
O4 Ca2 1_545 2.398(4) ?
O6 Ca2 1_545 2.391(4) ?
O1W H1W . 0.90(5) ?
O1W H2W . 0.86(4) ?
O2W H3W . 0.90(4) ?
O2W H4W . 0.89(4) ?
O3W H5W . 0.94(4) ?
O3W H6W . 0.90(4) ?
O4W H7W . 0.94(5) ?
O4W H8W . 0.90(4) ?
O5W H9W . 0.92(5) ?
O5W H10W . 0.92(4) ?
O6W H11W . 0.86(4) ?
O6W H12W . 0.94(4) ?

loop_
_geom_hbond_atom_site_label_D
_geom_hbond_atom_site_label_H
_geom_hbond_atom_site_label_A
_geom_hbond_site_symmetry_A
_geom_hbond_distance_DH
_geom_hbond_distance_HA
_geom_hbond_distance_DA
_geom_hbond_angle_DHA
N1 H1A O4 1_565 0.89 1.95 2.817(7) 164.5
N1 H1B I1 . 0.89 2.70 3.551(7) 160.9
N1 H1C I3 2_664 0.89 3.03 3.743(5) 138.5
N2 H2C O2 . 0.89 1.91 2.790(7) 168.5
N2 H2D I2 . 0.89 2.71 3.566(6) 161.2
N2 H2E I4 2_664 0.89 3.19 3.842(6) 132.0
N3 H3A I1 2_665 0.89 3.11 3.806(6) 136.4
N3 H3B I3 . 0.89 2.70 3.570(6) 167.3
N3 H3C O8 . 0.89 1.93 2.817(7) 172.5
N4 H4C I2 2_665 0.89 3.24 3.882(5) 131.0
N4 H4D I4 . 0.89 2.72 3.592(6) 168.4
N4 H4E O6 1_565 0.89 1.97 2.854(7) 169.5
O1W H1W I3 2_664 0.90(5) 2.68(6) 3.559(5) 164(11)
O1W H2W O3W 4_565 0.86(4) 2.01(4) 2.866(7) 173(7)
O2W H3W O5W 4_465 0.90(4) 2.13(5) 3.011(10) 166(8)
O2W H4W I2 3 0.89(4) 2.81(6) 3.641(7) 154(7)
O3W H5W I2 3 0.94(4) 2.69(4) 3.629(5) 174(6)
O3W H6W O4W . 0.90(4) 2.06(4) 2.951(7) 172(7)
O4W H7W O6W 4_475 0.94(5) 1.92(5) 2.845(6) 167(9)
O4W H8W I1 3 0.90(4) 2.67(5) 3.538(5) 161(6)
O5W H9W I3 2_664 0.92(5) 2.96(9) 3.641(6) 132(8)
O6W H11W I4 2_674 0.86(4) 2.75(5) 3.573(5) 161(6)
O6W H12W O5 1_565 0.94(4) 1.89(5) 2.742(6) 150(6)

loop_
_geom_torsion_atom_site_label_1
_geom_torsion_atom_site_label_2
_geom_torsion_atom_site_label_3
_geom_torsion_atom_site_label_4
_geom_torsion_site_symmetry_1
_geom_torsion_site_symmetry_4
_geom_torsion
O1 C1 C2 N1 . . 21.7(8)
O2 C1 C2 N1 . . -160.9(5)
O3 C3 C4 N2 . . 21.5(8)
O4 C3 C4 N2 . . -159.8(5)
O5 C5 C6 N3 . . -24.0(7)
O6 C5 C6 N3 . . 157.3(5)
O7 C7 C8 N4 . . -16.5(7)
O8 C7 C8 N4 . . 164.9(5)
O2 C1 O1 Ca2 . . 169(2)
C2 C1 O1 Ca2 . . -14(3)
O7 Ca2 O1 C1 . . -157(3)
O6 Ca2 O1 C1 1_565 . 147(3)
O4 Ca2 O1 C1 1_565 . 30(3)
O4W Ca2 O1 C1 . . 116(3)
O5W Ca2 O1 C1 . . -75(3)
O6W Ca2 O1 C1 . . -37(3)
O1 C1 O2 Ca1 . . -6.9(8)
C2 C1 O2 Ca1 . . 175.9(4)
O3 Ca1 O2 C1 . . -156.4(4)
O8 Ca1 O2 C1 . . 8.3(5)
O1W Ca1 O2 C1 . . -71.7(4)
O5 Ca1 O2 C1 . . -125.9(4)
O2W Ca1 O2 C1 . . 132.5(4)
O3W Ca1 O2 C1 . . 66.3(4)
O4 C3 O3 Ca1 . . -101(2)
C4 C3 O3 Ca1 . . 77(2)
O8 Ca1 O3 C3 . . 139(2)
O2 Ca1 O3 C3 . . -70(2)
O1W Ca1 O3 C3 . . -155(2)
O5 Ca1 O3 C3 . . 124(2)
O2W Ca1 O3 C3 . . 42(2)
O3W Ca1 O3 C3 . . -12(2)
O3 C3 O4 Ca2 . 1_545 -22.0(8)
C4 C3 O4 Ca2 . 1_545 159.4(4)
O6 C5 O5 Ca1 . . 98.4(7)
C6 C5 O5 Ca1 . . -80.2(7)
O3 Ca1 O5 C5 . . -88.7(6)
O8 Ca1 O5 C5 . . 97.9(6)
O2 Ca1 O5 C5 . . -118.6(6)
O1W Ca1 O5 C5 . . -173.6(6)
O2W Ca1 O5 C5 . . -10.5(6)
O3W Ca1 O5 C5 . . 45.5(6)
O5 C5 O6 Ca2 . 1_545 -8.6(9)
C6 C5 O6 Ca2 . 1_545 170.0(4)
O8 C7 O7 Ca2 . . 89.7(9)
C8 C7 O7 Ca2 . . -88.7(8)
O1 Ca2 O7 C7 . . -66.8(8)
O6 Ca2 O7 C7 1_565 . 88.1(8)
O4 Ca2 O7 C7 1_565 . -44.7(11)
O4W Ca2 O7 C7 . . 11.3(8)
O5W Ca2 O7 C7 . . -143.5(8)
O6W Ca2 O7 C7 . . 155.4(7)
O7 C7 O8 Ca1 . . -31.9(9)
C8 C7 O8 Ca1 . . 146.5(4)
O3 Ca1 O8 C7 . . 142.7(5)
O2 Ca1 O8 C7 . . -1.6(6)
O1W Ca1 O8 C7 . . 77.3(5)
O5 Ca1 O8 C7 . . 157.7(5)
O2W Ca1 O8 C7 . . -126.6(5)
O3W Ca1 O8 C7 . . -60.3(5)
